data_2006516
loop_
_publ_author_name
' Jerzykiewicz, Lucjan B.'
' Lis, T.'

_publ_section_title
;
 Calcium <small>D</small>-3-Phosphoglycerate Tetrahydrate at 85K
;
_journal_issue 9
_journal_name_full 'Acta Crystallographica Section C'
_journal_page_first 1249
_journal_page_last 1251
_journal_paper_doi 10.1107/S0108270197005143
_journal_volume 53
_journal_year 1997
_chemical_formula_moiety 'Ca 2+, (C3 H5 O7 P1) 2-, 4H2 O'
_chemical_formula_sum 'C3 H13 Ca O11 P'
_chemical_formula_weight 296.18
_chemical_name_systematic
;
calcium D-3-phoshoglycerate tetrahydrate
;
_space_group_IT_number 4
_symmetry_cell_setting monoclinic
_symmetry_space_group_name_Hall 'P 2yb'
_symmetry_space_group_name_H-M 'P 1 21 1'
_cell_angle_alpha 90.
_cell_angle_beta 102.76(3)
_cell_angle_gamma 90.
_cell_formula_units_Z 2
_cell_length_a 5.751(2)
_cell_length_b 7.718(3)
_cell_length_c 12.469(4)
_cell_measurement_reflns_used 70
_cell_measurement_temperature 85(2)
_cell_measurement_theta_max 13
_cell_measurement_theta_min 10
_cell_volume 539.8(3)
_computing_cell_refinement 'Kuma KM4 Software'
_computing_data_collection 'Kuma KM4 Software (Kuma Diffraction, 1989)'
_computing_data_reduction 'Kuma KM4 Software'
_computing_molecular_graphics 'ORTEPII (Johnson, 1976)'
_computing_structure_refinement 'SHELXL93 (Sheldrick, 1993)'
_computing_structure_solution 'SHELXS86 (Sheldrick, 1990)'
_diffrn_ambient_temperature 85(2)
_diffrn_measurement_device 'Kuma KM4 computer-controlled four-circle \w/2\q diffractometer'
_diffrn_measurement_method \w/2\q
_diffrn_radiation_monochromator graphite
_diffrn_radiation_source 'fine-focus sealed tube'
_diffrn_radiation_type MoK\a
_diffrn_radiation_wavelength 0.71069
_diffrn_reflns_av_R_equivalents 0.0180
_diffrn_reflns_av_sigmaI/netI 0.0329
_diffrn_reflns_limit_h_max 8
_diffrn_reflns_limit_h_min 0
_diffrn_reflns_limit_k_max 11
_diffrn_reflns_limit_k_min 0
_diffrn_reflns_limit_l_max 18
_diffrn_reflns_limit_l_min -18
_diffrn_reflns_number 4382
_diffrn_reflns_theta_max 32.5
_diffrn_reflns_theta_min 3
_diffrn_standards_decay_% 2.3
_diffrn_standards_interval_count 100
_diffrn_standards_number 3
_exptl_absorpt_coefficient_mu 0.778
_exptl_absorpt_correction_type none
_exptl_crystal_colour colourless
_exptl_crystal_density_diffrn 1.822(2)
_exptl_crystal_density_meas 1.808
_exptl_crystal_density_meas_temp 295(2)
_exptl_crystal_density_method 'flotation in C~2~H~5~I/CCl~4~   at room temperature'
_exptl_crystal_description block
_exptl_crystal_F_000 308
_exptl_crystal_size_max 0.2
_exptl_crystal_size_mid 0.1
_exptl_crystal_size_min 0.1
_refine_diff_density_max 0.43
_refine_diff_density_min -0.35
_refine_ls_abs_structure_details 'based on known stereochemistry at C(3)'
_refine_ls_abs_structure_Flack '-0.03(2) (Flack, 1983)'
_refine_ls_extinction_method none
_refine_ls_goodness_of_fit_all 1.076
_refine_ls_goodness_of_fit_obs 1.078
_refine_ls_hydrogen_treatment refall
_refine_ls_matrix_type full
_refine_ls_number_parameters 196
_refine_ls_number_reflns 3910
_refine_ls_number_restraints 0
_refine_ls_restrained_S_all 1.076
_refine_ls_restrained_S_obs 1.078
_refine_ls_R_factor_all 0.0285
_refine_ls_R_factor_obs .0227
_refine_ls_shift/esd_max -0.283
_refine_ls_shift/esd_mean 0.013
_refine_ls_structure_factor_coef Fsqd
_refine_ls_weighting_details 'w = 1/[\s^2^(Fo^2^)+(0.0304P)^2^] where P=(Fo^2^+2Fc^2^)/3'
_refine_ls_weighting_scheme calc
_refine_ls_wR_factor_all 0.0567
_refine_ls_wR_factor_obs .0550
_reflns_number_observed 3674
_reflns_number_total 3910
_reflns_observed_criterion >2sigma(I)
_cod_data_source_file mu1266.cif
_cod_data_source_block I
_cod_depositor_comments
;
The following automatic conversions were performed:
'_symmetry_cell_setting' value 'Monoclinic' changed to 'monoclinic'
according to '/home/saulius/struct/CIF-dictionaries/cif_core.dic'
dictionary named 'cif_core.dic' version 2.4.1 from 2010-06-29.

Automatic conversion script
Id: cif_fix_enum 1527 2010-12-29 10:47:43Z saulius 

The following automatic conversions were performed:

Tag '_exptl_crystal_density_meas' value '1.808 at room temperature'
was modified to '1.808'. New tag '_exptl_crystal_density_meas_temp'
was created. The value of new tag set to - '295(2)'.

Automatic conversion script
Id: cif_fix_values 3130 2015-03-20 13:55:49Z robertas 
;
_cod_original_cell_volume 539.8(4)
_cod_original_sg_symbol_H-M 'P 21'
_cod_database_code 2006516

loop_
_symmetry_equiv_pos_as_xyz
'x, y, z'
'-x, y+1/2, -z'

loop_
_atom_site_aniso_label
_atom_site_aniso_U_11
_atom_site_aniso_U_22
_atom_site_aniso_U_33
_atom_site_aniso_U_12
_atom_site_aniso_U_13
_atom_site_aniso_U_23
Ca .00483(8) .00562(9) .00649(9) .00059(8) .00141(6) .00010(8)
P .00603(12) .00491(11) .00701(12) .00025(10) .00114(9) -.00029(10)
O(31) .0121(4) .0097(4) .0073(4) -.0029(4) .0018(3) .0000(4)
O(32) .0060(4) .0091(5) .0168(5) .0002(3) .0006(4) -.0034(4)
O(33) .0097(4) .0063(4) .0167(5) .0028(4) .0029(4) -.0003(4)
O(3) .0126(4) .0078(4) .0059(4) -.0020(4) .0027(3) -.0002(3)
O(2) .0056(4) .0117(5) .0113(4) -.0028(4) .0040(3) -.0040(4)
O(1) .0072(4) .0093(4) .0103(4) .0013(4) .0018(3) -.0036(4)
O(11) .0050(4) .0145(5) .0105(4) -.0013(4) .0020(3) -.0035(4)
O(4) .0107(4) .0084(4) .0087(4) .0002(4) .0040(4) -.0005(4)
O(5) .0066(4) .0084(4) .0089(4) .0009(3) .0025(3) .0000(3)
O(6) .0080(4) .0088(4) .0151(5) .0010(4) .0021(4) -.0020(4)
O(7) .0124(5) .0150(5) .0142(5) .0038(4) -.0035(4) -.0059(4)
C(1) .0067(5) .0069(5) .0067(5) .0008(4) .0025(4) .0010(4)
C(2) .0056(5) .0074(5) .0061(5) -.0011(3) .0020(4) -.0008(4)
C(3) .0116(5) .0071(5) .0067(5) .0008(4) .0025(4) -.0009(4)

loop_
_atom_site_label
_atom_site_fract_x
_atom_site_fract_y
_atom_site_fract_z
_atom_site_U_iso_or_equiv
_atom_site_thermal_displace_type
_atom_site_calc_flag
_atom_site_refinement_flags
_atom_site_occupancy
_atom_site_disorder_group
Ca .24959(4) .5 .22274(2) .00562(5) Uani d . 1 .
P .50170(5) 1.06060(5) .19242(2) .00603(6) Uani d . 1 .
O(31) .42671(16) .99230(16) .07690(7) .0097(2) Uani d . 1 .
O(32) .78241(16) 1.04494(14) .23198(8) .0109(2) Uani d . 1 .
O(33) .42544(17) 1.23728(13) .21806(9) .0109(2) Uani d . 1 .
O(3) .40082(17) .91625(12) .26249(7) .0087(2) Uani d . 1 .
O(2) .24489(17) .66059(13) .39009(8) .0092(2) Uani d . 1 .
O(11) .63600(16) .55679(15) .34483(8) .0090(2) Uani d . 1 .
O(1) .86420(16) .73498(13) .46652(8) .0100(2) Uani d . 1 .
O(4) .45310(17) .63459(13) .09718(8) .0090(2) Uani d . 1 .
O(5) -.01440(16) .33976(13) .32005(8) .0078(2) Uani d . 1 .
O(6) -.06097(17) .71108(14) .15874(8) .0107(2) Uani d . 1 .
O(7) .00134(19) .38182(15) .05749(9) .0149(2) Uani d . 1 .
C(1) .6660(3) .67847(16) .41396(9) .0066(2) Uani d . 1 .
C(2) .4422(2) .76843(16) .43376(9) .0063(2) Uani d . 1 .
C(3) .4210(3) .94490(17) .37819(10) .0084(2) Uani d . 1 .
H(2) .460(4) .788(3) .5117(16) .003(4) Uiso d . 1 .
H(3) .283(4) 1.001(4) .3910(18) .019(6) Uiso d . 1 .
H(3') .568(4) 1.011(4) .4124(16) .010(5) Uiso d . 1 .
H(20) .138(6) .693(4) .416(3) .035(8) Uiso d . 1 .
H(32) .860(5) 1.137(4) .256(3) .022(6) Uiso d . 1 .
H(4) .462(5) .587(4) .036(3) .032(8) Uiso d . 1 .
H(41) .424(6) .745(5) .095(3) .042(9) Uiso d . 1 .
H(5) .055(5) .326(4) .392(3) .026(7) Uiso d . 1 .
H(51) -.109(5) .416(4) .333(3) .028(7) Uiso d . 1 .
H(6) -.205(6) .680(5) .144(3) .040(8) Uiso d . 1 .
H(61) -.055(5) .796(4) .192(3) .022(6) Uiso d . 1 .
H(7) -.116(6) .421(5) .018(3) .043(9) Uiso d . 1 .
H(71) .059(6) .310(5) .019(3) .037(8) Uiso d . 1 .

loop_
_atom_type_symbol
_atom_type_description
_atom_type_scat_dispersion_real
_atom_type_scat_dispersion_imag
_atom_type_scat_source
C C 0.0033 0.0016 'International Tables Vol C Tables 4.2.6.8 and 6.1.1.4'
H H 0.0000 0.0000 'International Tables Vol C Tables 4.2.6.8 and 6.1.1.4'
O O 0.0106 0.0060 'International Tables Vol C Tables 4.2.6.8 and 6.1.1.4'
P P 0.1023 0.0942 'International Tables Vol C Tables 4.2.6.8 and 6.1.1.4'
Ca Ca 0.2262 0.3064 'International Tables Vol C Tables 4.2.6.8 and 6.1.1.4'

loop_
_geom_angle_atom_site_label_1
_geom_angle_atom_site_label_2
_geom_angle_atom_site_label_3
_geom_angle_site_symmetry_1
_geom_angle
_geom_angle_publ_flag
O(31) P O(32) . 109.20(10) yes
O(31) P O(33) . 119.40(10) yes
O(32) P O(33) . 109.30(10) yes
O(31) P O(3) . 102.50(10) yes
O(32) P O(3) . 104.10(10) yes
O(33) P O(3) . 111.10(10) yes
C(3) O(3) P . 118.80(10) yes
O(3) C(3) C(2) . 107.50(10) yes
O(2) C(2) C(3) . 112.00(10) yes
C(3) C(2) C(1) . 108.60(10) yes
O(2) C(2) C(1) . 107.60(10) yes
O(1) C(1) C(2) . 117.1(2) yes
O(11) C(1) C(2) . 117.1(2) yes
O(11) C(1) O(1) . 125.8(2) yes
C(2) O(2) Ca . 118.00(10) ?
C(1) O(11) Ca . 121.90(10) ?
O(33) Ca O(4) 1_545 94.90(10) ?
O(33) Ca O(7) 1_545 79.80(10) ?
O(4) Ca O(7) . 83.60(10) ?
O(33) Ca O(6) 1_545 153.20(10) ?
O(4) Ca O(6) . 85.60(10) ?
O(7) Ca O(6) . 73.60(10) ?
O(33) Ca O(2) 1_545 124.50(10) ?
O(4) Ca O(2) . 116.10(10) ?
O(7) Ca O(2) . 144.00(10) ?
O(6) Ca O(2) . 78.00(10) ?
O(33) Ca O(11) 1_545 80.10(10) ?
O(4) Ca O(11) . 79.70(10) ?
O(7) Ca O(11) . 152.50(10) ?
O(6) Ca O(11) . 126.10(10) ?
O(2) Ca O(11) . 63.50(10) ?
O(33) Ca O(5) 1_545 83.80(10) ?
O(4) Ca O(5) . 168.90(10) ?
O(7) Ca O(5) . 85.30(10) ?
O(6) Ca O(5) . 90.60(10) ?
O(2) Ca O(5) . 73.10(10) ?
O(11) Ca O(5) . 110.90(10) ?

loop_
_geom_bond_atom_site_label_1
_geom_bond_atom_site_label_2
_geom_bond_site_symmetry_2
_geom_bond_distance
_geom_bond_publ_flag
P O(31) . 1.505(2) yes
P O(32) . 1.585(2) yes
P O(33) . 1.489(2) yes
P O(3) . 1.6020(10) yes
O(3) C(3) . 1.439(2) yes
O(2) C(2) . 1.416(2) yes
O(1) C(1) . 1.261(2) yes
O(11) C(1) . 1.261(2) yes
C(1) C(2) . 1.530(2) yes
C(2) C(3) . 1.521(2) yes
Ca O(2) . 2.432(2) yes
Ca O(11) . 2.440(2) yes
Ca O(33) 1_545 2.272(2) yes
Ca O(4) . 2.389(2) yes
Ca O(5) . 2.474(2) yes
Ca O(6) . 2.419(2) yes
Ca O(7) . 2.412(2) yes

loop_
_geom_torsion_atom_site_label_1
_geom_torsion_atom_site_label_2
_geom_torsion_atom_site_label_3
_geom_torsion_atom_site_label_4
_geom_torsion
_geom_torsion_publ_flag
C(3) O(3) P O(31) -174.70(10) yes
C(3) O(3) P O(32) 71.60(10) yes
C(3) O(3) P O(33) -46.00(10) yes
P O(3) C(3) C(2) -150.10(10) yes
O(2) C(2) C(3) O(3) -58.0(2) yes
O(11) C(1) C(2) O(2) 15.9(2) yes
O(1) C(1) C(2) O(2) -165.5(2) yes
O(1) C(1) C(2) C(3) 73.1(2) yes
O(11) C(1) C(2) C(3) -105.5(2) yes
C(1) C(2) C(3) O(3) 60.7(2) yes
